data_7010199
loop_
_publ_author_name
'Clarke, Lionel P.'
'Davies, John E.'
'Raithby, Paul R.'
'Shields, Gregory P.'

_publ_section_title
;
 Novel coordination modes of partially hydrogenated diyne ligands on
 metal carbonyl clusters&#x200A;&#x2020;
;
_journal_issue 24
_journal_name_full 'Journal of the Chemical Society, Dalton Transactions'
_journal_page_first 4527
_journal_paper_doi 10.1039/b006810l
_journal_year 2000
_chemical_formula_sum 'C18 H8 O12 Ru4'
_chemical_formula_weight 820.52
_chemical_name_systematic
;
 ?
;
_space_group_IT_number 19
_symmetry_cell_setting orthorhombic
_symmetry_space_group_name_Hall 'P 2ac 2ab'
_symmetry_space_group_name_H-M 'P 21 21 21'
_atom_sites_solution_hydrogens geom
_atom_sites_solution_primary direct
_atom_sites_solution_secondary difmap
_audit_creation_method SHELXL
_cell_angle_alpha 90.00
_cell_angle_beta 90.00
_cell_angle_gamma 90.00
_cell_formula_units_Z 4
_cell_length_a 11.020(4)
_cell_length_b 21.034(7)
_cell_length_c 10.018(12)
_cell_measurement_reflns_used 25
_cell_measurement_temperature 150(2)
_cell_measurement_theta_max 40
_cell_measurement_theta_min 30
_cell_volume 2322(3)
_computing_structure_refinement 'SHELXL-93 (Sheldrick, 1993)'
_computing_structure_solution 'SHELXS-86 (Sheldrick, 1990)'
_diffrn_ambient_temperature 150(2)
_diffrn_measurement_device 'Rigaku AFC7r'
_diffrn_measurement_method 'Omega Scans'
_diffrn_radiation_monochromator graphite
_diffrn_radiation_source 'fine-focus sealed tube'
_diffrn_radiation_type MoK\a
_diffrn_radiation_wavelength 0.71073
_diffrn_reflns_av_R_equivalents 0.1176
_diffrn_reflns_av_sigmaI/netI 0.1511
_diffrn_reflns_limit_h_max 11
_diffrn_reflns_limit_h_min 0
_diffrn_reflns_limit_k_max 22
_diffrn_reflns_limit_k_min -22
_diffrn_reflns_limit_l_max 2
_diffrn_reflns_limit_l_min -10
_diffrn_reflns_number 4093
_diffrn_reflns_theta_max 22.58
_diffrn_reflns_theta_min 2.68
_diffrn_standards_decay_% 0.41
_diffrn_standards_interval_count 500
_diffrn_standards_number 3
_exptl_absorpt_coefficient_mu 2.612
_exptl_absorpt_correction_T_max 0.997
_exptl_absorpt_correction_T_min 0.834
_exptl_absorpt_correction_type psi-scan
_exptl_crystal_colour Black
_exptl_crystal_density_diffrn 2.347
_exptl_crystal_description Block
_exptl_crystal_F_000 1552
_exptl_crystal_size_max 0.10
_exptl_crystal_size_mid 0.10
_exptl_crystal_size_min 0.08
_refine_diff_density_max 0.950
_refine_diff_density_min -0.901
_refine_diff_density_rms 0.217
_refine_ls_abs_structure_details 'Flack H D (1983), Acta Cryst. A39, 876-881'
_refine_ls_abs_structure_Flack 0.08(16)
_refine_ls_extinction_method none
_refine_ls_goodness_of_fit_all 1.010
_refine_ls_goodness_of_fit_obs 1.054
_refine_ls_matrix_type full
_refine_ls_number_parameters 217
_refine_ls_number_reflns 3050
_refine_ls_number_restraints 0
_refine_ls_restrained_S_all 1.010
_refine_ls_restrained_S_obs 1.054
_refine_ls_R_factor_all 0.1043
_refine_ls_R_factor_obs 0.0631
_refine_ls_shift/esd_max 0.000
_refine_ls_shift/esd_mean 0.000
_refine_ls_structure_factor_coef Fsqd
_refine_ls_weighting_details 'w=1/[\s^2^(Fo^2^)+(0.0290P)^2^+0.0000P] where P=(Fo^2^+2Fc^2^)/3'
_refine_ls_weighting_scheme calc
_refine_ls_wR_factor_all 0.1285
_refine_ls_wR_factor_obs 0.1122
_reflns_number_observed 2189
_reflns_number_total 3050
_reflns_observed_criterion >2sigma(I)
_cod_data_source_file b006810l.txt
_cod_data_source_block lpc107b
_cod_depositor_comments
;
The following automatic conversions were performed:

'_refine_ls_weighting_scheme' value 'calc
w=1/[\s^2^(Fo^2^)+(0.0290P)^2^+0.0000P] where P=(Fo^2^+2Fc^2^)/3' was
changed to 'calc'. New tag '_refine_ls_weighting_details' was
created. The value of the new tag was set to
'w=1/[\s^2^(Fo^2^)+(0.0290P)^2^+0.0000P] where P=(Fo^2^+2Fc^2^)/3'.

Automatic conversion script
Id: cif_fix_values 3143 2015-03-26 13:38:13Z robertas 
;
_cod_original_cell_volume 2322.1(30)
_cod_original_sg_symbol_H-M P2(1)2(1)2(1)
_cod_database_code 7010199

loop_
_symmetry_equiv_pos_as_xyz
'x, y, z'
'-x+1/2, -y, z+1/2'
'x+1/2, -y+1/2, -z'
'-x, y+1/2, -z+1/2'

loop_
_atom_site_aniso_label
_atom_site_aniso_U_11
_atom_site_aniso_U_22
_atom_site_aniso_U_33
_atom_site_aniso_U_23
_atom_site_aniso_U_13
_atom_site_aniso_U_12
Ru1 0.0162(10) 0.0156(9) 0.0180(11) 0.0014(8) 0.0002(9) -0.0014(9)
Ru2 0.0132(9) 0.0156(9) 0.0152(9) -0.0007(9) 0.0009(10) -0.0005(8)
Ru3 0.0154(10) 0.0152(9) 0.0152(10) -0.0005(9) 0.0019(9) -0.0018(8)
Ru4 0.0115(9) 0.0142(9) 0.0147(10) -0.0002(8) 0.0013(9) -0.0009(8)
O1 0.046(11) 0.010(8) 0.039(10) -0.003(8) -0.007(9) -0.008(8)
O2 0.028(10) 0.019(9) 0.046(11) 0.022(8) 0.032(9) 0.008(8)
O3 0.021(9) 0.075(12) 0.024(9) 0.018(9) -0.013(9) -0.001(10)
O4 0.014(9) 0.033(10) 0.045(11) 0.005(8) -0.005(8) -0.016(8)
O5 0.076(15) 0.085(15) 0.027(11) -0.022(11) 0.024(11) -0.022(12)
O6 0.042(11) 0.039(11) 0.027(10) 0.007(8) 0.001(9) -0.002(9)
O7 0.033(11) 0.052(12) 0.048(12) -0.015(10) 0.014(9) 0.003(10)
O8 0.007(8) 0.047(11) 0.043(11) 0.022(9) -0.008(8) -0.009(8)
O9 0.034(9) 0.040(10) 0.012(9) -0.010(8) -0.008(8) -0.005(9)
O10 0.036(9) 0.035(9) 0.027(9) 0.003(8) 0.014(8) 0.011(9)
O11 0.019(9) 0.018(8) 0.038(10) 0.004(8) 0.002(8) -0.006(7)
O12 0.031(9) 0.071(11) 0.012(8) -0.008(9) 0.002(9) -0.005(10)

loop_
_atom_site_label
_atom_site_type_symbol
_atom_site_fract_x
_atom_site_fract_y
_atom_site_fract_z
_atom_site_U_iso_or_equiv
_atom_site_thermal_displace_type
_atom_site_occupancy
_atom_site_calc_flag
_atom_site_refinement_flags
_atom_site_disorder_group
Ru1 Ru 0.0848(2) 0.95487(8) 0.5645(2) 0.0166(4) Uani 1 d . .
Ru2 Ru 0.0763(2) 0.89214(7) 0.8066(2) 0.0147(4) Uani 1 d . .
Ru3 Ru -0.1167(2) 0.79893(8) 0.8247(2) 0.0152(4) Uani 1 d . .
Ru4 Ru 0.0067(2) 0.82374(8) 0.5897(2) 0.0135(4) Uani 1 d . .
O1 O 0.1410(14) 1.0971(6) 0.5854(16) 0.032(4) Uani 1 d . .
O2 O 0.3080(14) 0.9288(7) 0.3840(15) 0.031(5) Uani 1 d . .
O3 O -0.0859(14) 0.9723(8) 0.3371(15) 0.040(4) Uani 1 d . .
O4 O 0.3277(13) 0.9461(7) 0.7580(15) 0.031(4) Uani 1 d . .
O5 O 0.0534(17) 0.9516(9) 1.0818(18) 0.063(6) Uani 1 d . .
O6 O 0.2297(15) 0.7788(8) 0.8861(15) 0.036(5) Uani 1 d . .
O7 O -0.2541(14) 0.8726(8) 1.0318(17) 0.044(5) Uani 1 d . .
O8 O 0.0124(13) 0.7148(7) 1.0313(15) 0.033(4) Uani 1 d . .
O9 O -0.3148(14) 0.7011(7) 0.7831(13) 0.029(4) Uani 1 d . .
O10 O 0.0105(15) 0.6818(7) 0.6526(13) 0.033(4) Uani 1 d . .
O11 O 0.2754(12) 0.8031(7) 0.5364(15) 0.025(4) Uani 1 d . .
O12 O -0.0880(14) 0.8049(8) 0.3055(14) 0.038(4) Uani 1 d . .
C1 C 0.1213(20) 1.0430(11) 0.5809(23) 0.031(6) Uiso 1 d . .
C2 C 0.2264(20) 0.9365(10) 0.4514(22) 0.021(6) Uiso 1 d . .
C3 C -0.0208(22) 0.9662(10) 0.4195(25) 0.031(6) Uiso 1 d . .
C4 C 0.2292(21) 0.9323(10) 0.7521(21) 0.019(5) Uiso 1 d . .
C5 C 0.0622(23) 0.9286(12) 0.9794(26) 0.037(7) Uiso 1 d . .
C6 C 0.1676(18) 0.8190(10) 0.8612(19) 0.013(5) Uiso 1 d . .
C7 C -0.1993(20) 0.8432(10) 0.9585(23) 0.022(6) Uiso 1 d . .
C8 C -0.0335(17) 0.7457(9) 0.9566(21) 0.014(5) Uiso 1 d . .
C9 C -0.2416(18) 0.7389(9) 0.7969(21) 0.014(5) Uiso 1 d . .
C10 C -0.0058(22) 0.7375(11) 0.6460(21) 0.025(6) Uiso 1 d . .
C11 C 0.1775(21) 0.8135(11) 0.5545(23) 0.024(6) Uiso 1 d . .
C12 C -0.0554(17) 0.8128(9) 0.4130(22) 0.019(5) Uiso 1 d . .
C13 C -0.1097(19) 1.0181(9) 0.7751(19) 0.019(5) Uiso 1 d . .
H13A H -0.0538(19) 1.0543(9) 0.7790(19) 0.029 Uiso 1 calc R .
H13B H -0.1349(19) 1.0066(9) 0.8657(19) 0.029 Uiso 1 calc R .
H13C H -0.1812(19) 1.0297(9) 0.7223(19) 0.029 Uiso 1 calc R .
C14 C -0.0469(17) 0.9624(9) 0.7109(20) 0.014(5) Uiso 1 d . .
C15 C -0.1018(16) 0.9031(8) 0.6903(19) 0.012(4) Uiso 1 d . .
C16 C -0.1697(18) 0.8556(10) 0.6657(22) 0.017(5) Uiso 1 d . .
C17 C -0.2927(16) 0.8570(9) 0.5848(20) 0.014(5) Uiso 1 d . .
H17A H -0.2814(16) 0.8830(9) 0.5033(20) 0.017 Uiso 1 calc R .
H17B H -0.3130(16) 0.8132(9) 0.5563(20) 0.017 Uiso 1 calc R .
C18 C -0.3957(20) 0.8832(10) 0.6627(22) 0.035(6) Uiso 1 d . .
H18A H -0.4692(20) 0.8829(10) 0.6076(22) 0.052 Uiso 1 calc R .
H18B H -0.3772(20) 0.9270(10) 0.6895(22) 0.052 Uiso 1 calc R .
H18C H -0.4088(20) 0.8571(10) 0.7425(22) 0.052 Uiso 1 calc R .

loop_
_atom_type_symbol
_atom_type_description
_atom_type_scat_dispersion_real
_atom_type_scat_dispersion_imag
_atom_type_scat_source
C C 0.0033 0.0016 'International Tables Vol C Tables 4.2.6.8 and 6.1.1.4'
H H 0.0000 0.0000 'International Tables Vol C Tables 4.2.6.8 and 6.1.1.4'
O O 0.0106 0.0060 'International Tables Vol C Tables 4.2.6.8 and 6.1.1.4'
Ru Ru -1.2594 0.8363 'International Tables Vol C Tables 4.2.6.8 and 6.1.1.4'

loop_
_geom_angle_atom_site_label_1
_geom_angle_atom_site_label_2
_geom_angle_atom_site_label_3
_geom_angle
_geom_angle_site_symmetry_1
_geom_angle_site_symmetry_3
_geom_angle_publ_flag
C3 Ru1 C1 94.2(10) . . ?
C3 Ru1 C2 94.1(9) . . ?
C1 Ru1 C2 94.3(9) . . ?
C3 Ru1 C14 96.0(9) . . ?
C1 Ru1 C14 90.7(9) . . ?
C2 Ru1 C14 168.4(8) . . ?
C3 Ru1 C4 176.1(8) . . ?
C1 Ru1 C4 89.2(8) . . ?
C2 Ru1 C4 83.8(7) . . ?
C14 Ru1 C4 85.9(7) . . ?
C3 Ru1 C15 86.5(8) . . ?
C1 Ru1 C15 121.6(8) . . ?
C2 Ru1 C15 144.1(7) . . ?
C14 Ru1 C15 31.7(7) . . ?
C4 Ru1 C15 93.3(7) . . ?
C3 Ru1 Ru2 136.0(7) . . ?
C1 Ru1 Ru2 113.3(7) . . ?
C2 Ru1 Ru2 116.0(6) . . ?
C14 Ru1 Ru2 52.4(5) . . ?
C4 Ru1 Ru2 43.4(5) . . ?
C15 Ru1 Ru2 50.1(4) . . ?
C3 Ru1 Ru4 90.3(7) . . ?
C1 Ru1 Ru4 168.8(7) . . ?
C2 Ru1 Ru4 95.6(6) . . ?
C14 Ru1 Ru4 78.6(5) . . ?
C4 Ru1 Ru4 86.8(5) . . ?
C15 Ru1 Ru4 48.4(4) . . ?
Ru2 Ru1 Ru4 57.27(6) . . ?
C5 Ru2 C6 96.2(9) . . ?
C5 Ru2 C4 98.6(10) . . ?
C6 Ru2 C4 88.6(9) . . ?
C5 Ru2 C14 94.2(9) . . ?
C6 Ru2 C14 167.5(8) . . ?
C4 Ru2 C14 96.8(8) . . ?
C5 Ru2 C15 110.6(9) . . ?
C6 Ru2 C15 132.4(7) . . ?
C4 Ru2 C15 123.4(8) . . ?
C14 Ru2 C15 36.1(6) . . ?
C5 Ru2 Ru4 156.9(8) . . ?
C6 Ru2 Ru4 87.2(6) . . ?
C4 Ru2 Ru4 104.4(6) . . ?
C14 Ru2 Ru4 80.5(5) . . ?
C15 Ru2 Ru4 53.5(5) . . ?
C5 Ru2 Ru1 127.6(7) . . ?
C6 Ru2 Ru1 128.0(6) . . ?
C4 Ru2 Ru1 61.4(6) . . ?
C14 Ru2 Ru1 47.6(5) . . ?
C15 Ru2 Ru1 62.3(5) . . ?
Ru4 Ru2 Ru1 63.91(9) . . ?
C5 Ru2 Ru3 99.0(8) . . ?
C6 Ru2 Ru3 79.9(6) . . ?
C4 Ru2 Ru3 159.9(6) . . ?
C14 Ru2 Ru3 91.6(5) . . ?
C15 Ru2 Ru3 58.1(4) . . ?
Ru4 Ru2 Ru3 58.97(7) . . ?
Ru1 Ru2 Ru3 113.76(8) . . ?
C7 Ru3 C9 94.8(9) . . ?
C7 Ru3 C8 91.7(9) . . ?
C9 Ru3 C8 93.3(8) . . ?
C7 Ru3 C16 97.3(8) . . ?
C9 Ru3 C16 93.8(8) . . ?
C8 Ru3 C16 168.1(8) . . ?
C7 Ru3 C10 179.1(8) . . ?
C9 Ru3 C10 84.6(8) . . ?
C8 Ru3 C10 87.6(7) . . ?
C16 Ru3 C10 83.5(8) . . ?
C7 Ru3 C15 89.0(8) . . ?
C9 Ru3 C15 122.5(8) . . ?
C8 Ru3 C15 144.0(7) . . ?
C16 Ru3 C15 29.3(7) . . ?
C10 Ru3 C15 92.0(6) . . ?
C7 Ru3 Ru4 139.0(6) . . ?
C9 Ru3 Ru4 111.0(6) . . ?
C8 Ru3 Ru4 116.8(6) . . ?
C16 Ru3 Ru4 51.5(6) . . ?
C10 Ru3 Ru4 41.9(5) . . ?
C15 Ru3 Ru4 50.5(4) . . ?
C7 Ru3 Ru2 93.7(7) . . ?
C9 Ru3 Ru2 167.9(6) . . ?
C8 Ru3 Ru2 94.9(6) . . ?
C16 Ru3 Ru2 76.7(6) . . ?
C10 Ru3 Ru2 87.0(5) . . ?
C15 Ru3 Ru2 49.1(4) . . ?
Ru4 Ru3 Ru2 57.24(6) . . ?
C10 Ru4 C12 97.7(8) . . ?
C10 Ru4 C11 91.0(10) . . ?
C12 Ru4 C11 99.6(9) . . ?
C10 Ru4 C16 97.2(9) . . ?
C12 Ru4 C16 92.3(8) . . ?
C11 Ru4 C16 164.5(9) . . ?
C10 Ru4 C15 121.8(8) . . ?
C12 Ru4 C15 108.0(7) . . ?
C11 Ru4 C15 132.3(8) . . ?
C16 Ru4 C15 32.9(7) . . ?
C10 Ru4 Ru2 106.7(6) . . ?
C12 Ru4 Ru2 154.9(6) . . ?
C11 Ru4 Ru2 86.0(7) . . ?
C16 Ru4 Ru2 79.1(6) . . ?
C15 Ru4 Ru2 53.8(5) . . ?
C10 Ru4 Ru3 62.2(7) . . ?
C12 Ru4 Ru3 126.1(6) . . ?
C11 Ru4 Ru3 127.9(7) . . ?
C16 Ru4 Ru3 47.7(6) . . ?
C15 Ru4 Ru3 60.4(5) . . ?
Ru2 Ru4 Ru3 63.79(9) . . ?
C10 Ru4 Ru1 162.3(7) . . ?
C12 Ru4 Ru1 98.1(6) . . ?
C11 Ru4 Ru1 78.5(7) . . ?
C16 Ru4 Ru1 90.1(5) . . ?
C15 Ru4 Ru1 60.0(5) . . ?
Ru2 Ru4 Ru1 58.82(7) . . ?
Ru3 Ru4 Ru1 113.52(7) . . ?
O1 C1 Ru1 176.9(21) . . ?
O2 C2 Ru1 176.7(19) . . ?
O3 C3 Ru1 177.6(21) . . ?
O4 C4 Ru2 157.6(19) . . ?
O4 C4 Ru1 127.0(17) . . ?
Ru2 C4 Ru1 75.2(7) . . ?
O5 C5 Ru2 178.7(23) . . ?
O6 C6 Ru2 173.3(18) . . ?
O7 C7 Ru3 174.5(20) . . ?
O8 C8 Ru3 179.0(18) . . ?
O9 C9 Ru3 177.5(18) . . ?
O10 C10 Ru4 161.0(19) . . ?
O10 C10 Ru3 122.6(16) . . ?
Ru4 C10 Ru3 75.9(7) . . ?
O11 C11 Ru4 175.0(20) . . ?
O12 C12 Ru4 177.0(18) . . ?
C15 C14 C13 123.9(17) . . ?
C15 C14 Ru1 97.5(13) . . ?
C13 C14 Ru1 133.2(14) . . ?
C15 C14 Ru2 74.7(11) . . ?
C13 C14 Ru2 127.9(14) . . ?
Ru1 C14 Ru2 80.0(6) . . ?
C16 C15 C14 168.8(20) . . ?
C16 C15 Ru4 69.5(12) . . ?
C14 C15 Ru4 119.3(13) . . ?
C16 C15 Ru2 121.5(14) . . ?
C14 C15 Ru2 69.2(11) . . ?
Ru4 C15 Ru2 72.7(5) . . ?
C16 C15 Ru3 52.9(12) . . ?
C14 C15 Ru3 135.0(14) . . ?
Ru4 C15 Ru3 69.1(5) . . ?
Ru2 C15 Ru3 72.8(5) . . ?
C16 C15 Ru1 133.5(15) . . ?
C14 C15 Ru1 50.9(10) . . ?
Ru4 C15 Ru1 71.6(5) . . ?
Ru2 C15 Ru1 67.6(5) . . ?
Ru3 C15 Ru1 130.4(7) . . ?
C15 C16 C17 126.2(19) . . ?
C15 C16 Ru3 97.9(15) . . ?
C17 C16 Ru3 130.3(14) . . ?
C15 C16 Ru4 77.6(12) . . ?
C17 C16 Ru4 126.0(14) . . ?
Ru3 C16 Ru4 80.8(7) . . ?
C18 C17 C16 113.2(17) . . ?

loop_
_geom_bond_atom_site_label_1
_geom_bond_atom_site_label_2
_geom_bond_distance
_geom_bond_site_symmetry_2
_geom_bond_publ_flag
Ru1 C3 1.88(3) . ?
Ru1 C1 1.90(2) . ?
Ru1 C2 1.97(2) . ?
Ru1 C14 2.07(2) . ?
Ru1 C4 2.51(2) . ?
Ru1 C15 2.65(2) . ?
Ru1 Ru2 2.763(3) . ?
Ru1 Ru4 2.900(2) . ?
Ru2 C5 1.90(3) . ?
Ru2 C6 1.92(2) . ?
Ru2 C4 1.96(2) . ?
Ru2 C14 2.22(2) . ?
Ru2 C15 2.29(2) . ?
Ru2 Ru4 2.717(3) . ?
Ru2 Ru3 2.898(2) . ?
Ru3 C7 1.87(2) . ?
Ru3 C9 1.89(2) . ?
Ru3 C8 1.96(2) . ?
Ru3 C16 2.07(2) . ?
Ru3 C10 2.52(2) . ?
Ru3 C15 2.58(2) . ?
Ru3 Ru4 2.768(3) . ?
Ru4 C10 1.91(2) . ?
Ru4 C12 1.91(2) . ?
Ru4 C11 1.93(2) . ?
Ru4 C16 2.19(2) . ?
Ru4 C15 2.29(2) . ?
O1 C1 1.16(2) . ?
O2 C2 1.14(2) . ?
O3 C3 1.10(3) . ?
O4 C4 1.13(2) . ?
O5 C5 1.14(3) . ?
O6 C6 1.12(2) . ?
O7 C7 1.13(2) . ?
O8 C8 1.11(2) . ?
O9 C9 1.14(2) . ?
O10 C10 1.19(2) . ?
O11 C11 1.12(2) . ?
O12 C12 1.15(2) . ?
C13 C14 1.51(2) . ?
C14 C15 1.40(3) . ?
C15 C16 1.27(3) . ?
C16 C17 1.58(3) . ?
C17 C18 1.48(3) . ?
